data_1513885
loop_
_publ_author_name
'Liu, Li'
'Zhang, Xu'
'Liu, Heng'
'Zhang, Xuequan'
'Sun, Guangping'
'Zhang, Hexin'

_publ_section_title
;
 Synthesis of cationic cobalt(II) complexes and their efficiency as
 catalysts for the polymerization of 1,3-butadiene
;
_journal_name_full 'Inorganica Chimica Acta'
_journal_page_first 8
_journal_page_last 14
_journal_paper_doi 10.1016/j.ica.2014.01.012
_journal_volume 414
_journal_year 2014
_chemical_formula_sum 'C27 H23 Cl2 Co N4'
_chemical_formula_weight 533.32
_chemical_name_systematic
; 
 ? 
;
_space_group_IT_number 2
_symmetry_cell_setting triclinic
_symmetry_space_group_name_Hall '-P 1'
_symmetry_space_group_name_H-M 'P -1'
_atom_sites_solution_hydrogens geom
_atom_sites_solution_primary direct
_atom_sites_solution_secondary difmap
_audit_creation_method SHELXL-97
_cell_angle_alpha 85.6420(10)
_cell_angle_beta 84.4350(10)
_cell_angle_gamma 78.6430(10)
_cell_formula_units_Z 2
_cell_length_a 10.7724(7)
_cell_length_b 10.8378(7)
_cell_length_c 10.9523(7)
_cell_measurement_reflns_used 2753
_cell_measurement_temperature 188(2)
_cell_measurement_theta_max 25.94
_cell_measurement_theta_min 2.45
_cell_volume 1245.60(14)
_computing_cell_refinement 'Bruker SMART'
_computing_data_collection 'Bruker SMART'
_computing_data_reduction 'Bruker SAINT'
_computing_molecular_graphics 'Bruker SHELXTL'
_computing_publication_material 'Bruker SHELXTL'
_computing_structure_refinement 'SHELXL-97 (Sheldrick, 1997)'
_computing_structure_solution 'SHELXS-97 (Sheldrick, 1990)'
_diffrn_ambient_temperature 188(2)
_diffrn_measured_fraction_theta_full 0.977
_diffrn_measured_fraction_theta_max 0.977
_diffrn_measurement_device_type 'Bruker APEX CCD area detector'
_diffrn_measurement_method 'phi and omega scans'
_diffrn_radiation_monochromator graphite
_diffrn_radiation_source 'fine-focus sealed tube'
_diffrn_radiation_type MoK\a
_diffrn_radiation_wavelength 0.71073
_diffrn_reflns_av_R_equivalents 0.0161
_diffrn_reflns_av_sigmaI/netI 0.0342
_diffrn_reflns_limit_h_max 13
_diffrn_reflns_limit_h_min -10
_diffrn_reflns_limit_k_max 11
_diffrn_reflns_limit_k_min -13
_diffrn_reflns_limit_l_max 13
_diffrn_reflns_limit_l_min -11
_diffrn_reflns_number 6826
_diffrn_reflns_theta_full 26.04
_diffrn_reflns_theta_max 26.04
_diffrn_reflns_theta_min 1.87
_exptl_absorpt_coefficient_mu 0.926
_exptl_absorpt_correction_T_max 0.8970
_exptl_absorpt_correction_T_min 0.7815
_exptl_absorpt_correction_type multi-scan
_exptl_absorpt_process_details SADABS
_exptl_crystal_density_diffrn 1.422
_exptl_crystal_density_method 'not measured'
_exptl_crystal_F_000 548
_exptl_crystal_size_max 0.28
_exptl_crystal_size_mid 0.20
_exptl_crystal_size_min 0.12
_refine_diff_density_max 1.070
_refine_diff_density_min -0.242
_refine_diff_density_rms 0.072
_refine_ls_extinction_method none
_refine_ls_goodness_of_fit_ref 1.054
_refine_ls_hydrogen_treatment constr
_refine_ls_matrix_type full
_refine_ls_number_parameters 308
_refine_ls_number_reflns 4806
_refine_ls_number_restraints 0
_refine_ls_restrained_S_all 1.054
_refine_ls_R_factor_all 0.0547
_refine_ls_R_factor_gt 0.0460
_refine_ls_shift/su_max 0.001
_refine_ls_shift/su_mean 0.000
_refine_ls_structure_factor_coef Fsqd
_refine_ls_weighting_details 'calc w=1/[\s^2^(Fo^2^)+(0.0698P)^2^+0.2485P] where P=(Fo^2^+2Fc^2^)/3'
_refine_ls_weighting_scheme calc
_refine_ls_wR_factor_gt 0.1157
_refine_ls_wR_factor_ref 0.1217
_reflns_number_gt 4047
_reflns_number_total 4806
_reflns_threshold_expression >2sigma(I)
_cod_data_source_file compound4a.cif
_cod_data_source_block x071
_cod_depositor_comments
;
The following automatic conversions were performed:

'_symmetry_cell_setting' value 'Triclinic' changed to 'triclinic'
according to the built-in table from CIF Core dictionary named
'cif_core.dic' version 2.4.1 from 2010-06-29.

Automatic conversion script
Id: cif_fix_values 2281 2013-09-26 08:29:07Z andrius 
;
_cod_original_sg_symbol_H-M P-1
_cod_database_code 1513885

loop_
_symmetry_equiv_pos_as_xyz
'x, y, z'
'-x, -y, -z'

loop_
_atom_site_label
_atom_site_type_symbol
_atom_site_fract_x
_atom_site_fract_y
_atom_site_fract_z
_atom_site_U_iso_or_equiv
_atom_site_adp_type
_atom_site_occupancy
_atom_site_symmetry_multiplicity
_atom_site_calc_flag
_atom_site_refinement_flags
Co1 Co 0.20060(4) 0.28664(3) 0.84022(3) 0.03536(14) Uani 1 1 d .
Cl1 Cl 0.16333(7) 0.28081(6) 1.05924(5) 0.03699(18) Uani 1 1 d .
Cl2 Cl 0.27195(8) 0.48598(6) 0.81057(7) 0.0493(2) Uani 1 1 d .
N1 N 0.2022(3) 0.2823(2) 0.6433(2) 0.0491(7) Uani 1 1 d .
N2 N 0.0060(2) 0.3603(2) 0.80889(19) 0.0404(6) Uani 1 1 d .
N3 N 0.1690(2) 0.09251(19) 0.84351(18) 0.0336(5) Uani 1 1 d .
N4 N 0.3902(2) 0.17463(19) 0.84157(18) 0.0362(5) Uani 1 1 d .
C1 C 0.3006(4) 0.2495(3) 0.5632(3) 0.0672(11) Uani 1 1 d .
H1 H 0.3826 0.2253 0.5924 0.081 Uiso 1 1 calc R
C2 C 0.2893(6) 0.2488(4) 0.4366(3) 0.0855(15) Uani 1 1 d .
H2 H 0.3624 0.2241 0.3818 0.103 Uiso 1 1 calc R
C3 C 0.1741(6) 0.2833(3) 0.3939(3) 0.0779(15) Uani 1 1 d .
H3 H 0.1657 0.2829 0.3084 0.093 Uiso 1 1 calc R
C4 C 0.0651(5) 0.3203(3) 0.4752(3) 0.0673(12) Uani 1 1 d .
C5 C 0.0860(4) 0.3179(2) 0.6022(2) 0.0492(8) Uani 1 1 d .
C6 C -0.0202(3) 0.3583(2) 0.6896(2) 0.0458(8) Uani 1 1 d .
C7 C -0.1425(4) 0.3944(3) 0.6521(3) 0.0563(9) Uani 1 1 d .
C8 C -0.2429(4) 0.4333(3) 0.7421(4) 0.0639(10) Uani 1 1 d .
H8 H -0.3279 0.4570 0.7203 0.077 Uiso 1 1 calc R
C9 C -0.2155(3) 0.4364(3) 0.8622(3) 0.0546(8) Uani 1 1 d .
H9 H -0.2813 0.4625 0.9243 0.066 Uiso 1 1 calc R
C10 C -0.0899(3) 0.4006(2) 0.8910(3) 0.0431(7) Uani 1 1 d .
H10 H -0.0718 0.4051 0.9736 0.052 Uiso 1 1 calc R
C11 C -0.0594(6) 0.3599(3) 0.4405(3) 0.0777(14) Uani 1 1 d .
H11 H -0.0731 0.3621 0.3559 0.093 Uiso 1 1 calc R
C12 C -0.1599(5) 0.3949(3) 0.5215(4) 0.0776(14) Uani 1 1 d .
H12 H -0.2425 0.4200 0.4938 0.093 Uiso 1 1 calc R
C13 C 0.0604(3) 0.0525(3) 0.8486(2) 0.0395(6) Uani 1 1 d .
H13 H -0.0161 0.1136 0.8485 0.047 Uiso 1 1 calc R
C14 C 0.0518(3) -0.0751(3) 0.8543(2) 0.0444(7) Uani 1 1 d .
H14 H -0.0287 -0.0992 0.8587 0.053 Uiso 1 1 calc R
C15 C 0.1602(3) -0.1641(3) 0.8533(2) 0.0436(7) Uani 1 1 d .
H15 H 0.1559 -0.2510 0.8564 0.052 Uiso 1 1 calc R
C16 C 0.2788(3) -0.1266(2) 0.8478(2) 0.0380(6) Uani 1 1 d .
C17 C 0.2777(3) 0.0043(2) 0.8444(2) 0.0350(6) Uani 1 1 d .
C18 C 0.3963(3) 0.0472(2) 0.8431(2) 0.0353(6) Uani 1 1 d .
C19 C 0.5114(3) -0.0399(2) 0.8464(2) 0.0383(6) Uani 1 1 d .
C20 C 0.6228(3) 0.0066(3) 0.8477(2) 0.0445(7) Uani 1 1 d .
H20 H 0.7024 -0.0495 0.8499 0.053 Uiso 1 1 calc R
C21 C 0.6163(3) 0.1342(3) 0.8457(3) 0.0472(7) Uani 1 1 d .
H21 H 0.6915 0.1674 0.8463 0.057 Uiso 1 1 calc R
C22 C 0.4984(3) 0.2152(3) 0.8427(2) 0.0429(7) Uani 1 1 d .
H22 H 0.4955 0.3034 0.8414 0.051 Uiso 1 1 calc R
C23 C 0.3973(3) -0.2135(3) 0.8494(2) 0.0438(7) Uani 1 1 d .
H23 H 0.3981 -0.3014 0.8506 0.053 Uiso 1 1 calc R
C24 C 0.5083(3) -0.1728(3) 0.8493(2) 0.0432(7) Uani 1 1 d .
H24 H 0.5855 -0.2327 0.8512 0.052 Uiso 1 1 calc R
C25 C 0.0617(5) 0.9797(3) 0.5276(3) 0.0941(19) Uani 1 1 d .
H25A H 0.0549 0.9077 0.5876 0.113 Uiso 1 1 calc R
H25B H 0.0772 1.0497 0.5735 0.113 Uiso 1 1 calc R
C26 C 0.1750(6) 0.9412(4) 0.4363(3) 0.0932(17) Uani 1 1 d .
H26A H 0.1811 1.0126 0.3755 0.112 Uiso 1 1 calc R
H26B H 0.1604 0.8701 0.3914 0.112 Uiso 1 1 calc R
C27 C 0.3009(6) 0.9020(5) 0.4938(4) 0.1089(19) Uani 1 1 d .
H27A H 0.3178 0.9726 0.5362 0.163 Uiso 1 1 calc R
H27B H 0.3694 0.8780 0.4293 0.163 Uiso 1 1 calc R
H27C H 0.2967 0.8300 0.5529 0.163 Uiso 1 1 calc R

loop_
_atom_site_aniso_label
_atom_site_aniso_U_11
_atom_site_aniso_U_22
_atom_site_aniso_U_33
_atom_site_aniso_U_23
_atom_site_aniso_U_13
_atom_site_aniso_U_12
Co1 0.0585(3) 0.0261(2) 0.0225(2) -0.00368(13) 0.00303(16) -0.01275(16)
Cl1 0.0561(4) 0.0337(3) 0.0229(3) -0.0035(2) 0.0000(3) -0.0138(3)
Cl2 0.0794(6) 0.0261(3) 0.0437(4) -0.0023(3) 0.0048(4) -0.0180(3)
N1 0.092(2) 0.0331(13) 0.0233(11) -0.0029(9) 0.0030(13) -0.0166(13)
N2 0.0705(17) 0.0266(11) 0.0272(11) 0.0001(9) -0.0087(11) -0.0151(11)
N3 0.0527(14) 0.0285(11) 0.0219(10) -0.0045(8) 0.0023(9) -0.0151(10)
N4 0.0558(15) 0.0282(11) 0.0261(11) -0.0050(9) 0.0054(10) -0.0150(10)
C1 0.119(3) 0.0486(19) 0.0311(16) -0.0076(14) 0.0156(18) -0.019(2)
C2 0.167(5) 0.061(2) 0.0251(17) -0.0072(16) 0.018(2) -0.023(3)
C3 0.181(5) 0.0415(19) 0.0186(15) -0.0048(13) 0.003(2) -0.043(3)
C4 0.152(4) 0.0340(16) 0.0279(15) 0.0061(13) -0.029(2) -0.040(2)
C5 0.106(3) 0.0238(13) 0.0241(13) -0.0004(10) -0.0057(15) -0.0284(16)
C6 0.087(2) 0.0245(13) 0.0325(14) 0.0057(11) -0.0210(15) -0.0205(14)
C7 0.094(3) 0.0281(15) 0.0548(19) 0.0058(14) -0.0301(19) -0.0230(16)
C8 0.077(2) 0.0368(17) 0.087(3) 0.0107(17) -0.045(2) -0.0197(17)
C9 0.068(2) 0.0329(16) 0.066(2) -0.0003(14) -0.0156(17) -0.0122(15)
C10 0.065(2) 0.0277(14) 0.0379(15) -0.0008(11) -0.0096(14) -0.0108(13)
C11 0.169(5) 0.0425(19) 0.0358(18) 0.0060(15) -0.034(3) -0.046(2)
C12 0.137(4) 0.0406(19) 0.070(3) 0.0164(18) -0.062(3) -0.034(2)
C13 0.0553(18) 0.0365(14) 0.0282(13) -0.0035(11) 0.0002(12) -0.0140(13)
C14 0.066(2) 0.0437(16) 0.0306(14) -0.0038(12) -0.0011(13) -0.0284(15)
C15 0.076(2) 0.0323(14) 0.0272(13) -0.0036(11) -0.0004(13) -0.0238(15)
C16 0.0672(19) 0.0282(13) 0.0208(12) -0.0044(10) 0.0018(12) -0.0162(13)
C17 0.0586(17) 0.0292(13) 0.0183(11) -0.0040(10) 0.0037(11) -0.0138(12)
C18 0.0578(17) 0.0294(13) 0.0199(12) -0.0051(10) 0.0052(11) -0.0135(12)
C19 0.0579(18) 0.0337(14) 0.0227(12) -0.0055(10) 0.0078(12) -0.0110(13)
C20 0.0529(18) 0.0473(17) 0.0313(14) -0.0038(12) 0.0087(13) -0.0100(14)
C21 0.0532(18) 0.0521(18) 0.0398(16) -0.0062(13) 0.0067(13) -0.0222(15)
C22 0.0589(19) 0.0369(15) 0.0359(15) -0.0072(12) 0.0074(13) -0.0204(14)
C23 0.074(2) 0.0276(14) 0.0297(14) -0.0053(11) 0.0014(13) -0.0107(14)
C24 0.065(2) 0.0319(14) 0.0299(14) -0.0060(11) 0.0064(13) -0.0054(13)
C25 0.215(6) 0.042(2) 0.032(2) -0.0071(15) 0.011(2) -0.049(3)
C26 0.193(6) 0.049(2) 0.042(2) -0.0054(17) 0.007(3) -0.040(3)
C27 0.181(6) 0.092(4) 0.058(3) -0.008(2) -0.004(3) -0.038(4)

loop_
_atom_type_symbol
_atom_type_description
_atom_type_scat_dispersion_real
_atom_type_scat_dispersion_imag
_atom_type_scat_source
C C 0.0033 0.0016 'International Tables Vol C Tables 4.2.6.8 and 6.1.1.4'
H H 0.0000 0.0000 'International Tables Vol C Tables 4.2.6.8 and 6.1.1.4'
N N 0.0061 0.0033 'International Tables Vol C Tables 4.2.6.8 and 6.1.1.4'
Cl Cl 0.1484 0.1585 'International Tables Vol C Tables 4.2.6.8 and 6.1.1.4'
Co Co 0.3494 0.9721 'International Tables Vol C Tables 4.2.6.8 and 6.1.1.4'

loop_
_geom_angle_atom_site_label_1
_geom_angle_atom_site_label_2
_geom_angle_atom_site_label_3
_geom_angle
_geom_angle_site_symmetry_1
N2 Co1 N1 77.55(10) .
N2 Co1 N4 164.99(8) .
N1 Co1 N4 92.35(10) .
N2 Co1 N3 91.25(8) .
N1 Co1 N3 84.83(8) .
N4 Co1 N3 76.64(8) .
N2 Co1 Cl1 94.43(6) .
N1 Co1 Cl1 169.93(8) .
N4 Co1 Cl1 94.26(6) .
N3 Co1 Cl1 89.32(5) .
N2 Co1 Cl2 96.43(6) .
N1 Co1 Cl2 88.92(7) .
N4 Co1 Cl2 94.42(6) .
N3 Co1 Cl2 168.83(6) .
Cl1 Co1 Cl2 98.12(3) .
C1 N1 C5 118.7(3) .
C1 N1 Co1 128.1(3) .
C5 N1 Co1 113.21(19) .
C10 N2 C6 117.9(3) .
C10 N2 Co1 128.11(19) .
C6 N2 Co1 113.9(2) .
C13 N3 C17 117.7(2) .
C13 N3 Co1 128.68(19) .
C17 N3 Co1 113.55(17) .
C22 N4 C18 117.6(2) .
C22 N4 Co1 127.63(18) .
C18 N4 Co1 114.79(18) .
N1 C1 C2 122.8(4) .
N1 C1 H1 118.6 .
C2 C1 H1 118.6 .
C3 C2 C1 119.3(4) .
C3 C2 H2 120.4 .
C1 C2 H2 120.4 .
C2 C3 C4 120.5(3) .
C2 C3 H3 119.8 .
C4 C3 H3 119.8 .
C11 C4 C3 125.3(3) .
C11 C4 C5 118.6(4) .
C3 C4 C5 116.2(4) .
N1 C5 C4 122.5(3) .
N1 C5 C6 118.4(2) .
C4 C5 C6 119.1(4) .
N2 C6 C7 122.6(3) .
N2 C6 C5 116.7(3) .
C7 C6 C5 120.7(3) .
C6 C7 C8 118.1(3) .
C6 C7 C12 118.5(4) .
C8 C7 C12 123.4(4) .
C9 C8 C7 118.9(3) .
C9 C8 H8 120.5 .
C7 C8 H8 120.5 .
C8 C9 C10 119.0(3) .
C8 C9 H9 120.5 .
C10 C9 H9 120.5 .
N2 C10 C9 123.3(3) .
N2 C10 H10 118.3 .
C9 C10 H10 118.3 .
C12 C11 C4 122.9(3) .
C12 C11 H11 118.5 .
C4 C11 H11 118.5 .
C11 C12 C7 120.2(4) .
C11 C12 H12 119.9 .
C7 C12 H12 119.9 .
N3 C13 C14 123.6(3) .
N3 C13 H13 118.2 .
C14 C13 H13 118.2 .
C15 C14 C13 119.2(3) .
C15 C14 H14 120.4 .
C13 C14 H14 120.4 .
C14 C15 C16 119.6(3) .
C14 C15 H15 120.2 .
C16 C15 H15 120.2 .
C15 C16 C17 117.1(3) .
C15 C16 C23 123.5(2) .
C17 C16 C23 119.4(3) .
N3 C17 C16 122.8(3) .
N3 C17 C18 118.0(2) .
C16 C17 C18 119.2(3) .
N4 C18 C19 122.5(3) .
N4 C18 C17 117.0(2) .
C19 C18 C17 120.4(2) .
C20 C19 C18 118.1(3) .
C20 C19 C24 123.4(3) .
C18 C19 C24 118.6(3) .
C21 C20 C19 119.2(3) .
C21 C20 H20 120.4 .
C19 C20 H20 120.4 .
C20 C21 C22 119.5(3) .
C20 C21 H21 120.2 .
C22 C21 H21 120.2 .
N4 C22 C21 123.1(3) .
N4 C22 H22 118.5 .
C21 C22 H22 118.5 .
C24 C23 C16 121.2(3) .
C24 C23 H23 119.4 .
C16 C23 H23 119.4 .
C23 C24 C19 121.2(3) .
C23 C24 H24 119.4 .
C19 C24 H24 119.4 .
C25 C25 C26 114.7(4) 2_576
C25 C25 H25A 108.6 2_576
C26 C25 H25A 108.6 .
C25 C25 H25B 108.6 2_576
C26 C25 H25B 108.6 .
H25A C25 H25B 107.6 .
C25 C26 C27 114.2(4) .
C25 C26 H26A 108.7 .
C27 C26 H26A 108.7 .
C25 C26 H26B 108.7 .
C27 C26 H26B 108.7 .
H26A C26 H26B 107.6 .
C26 C27 H27A 109.5 .
C26 C27 H27B 109.5 .
H27A C27 H27B 109.5 .
C26 C27 H27C 109.5 .
H27A C27 H27C 109.5 .
H27B C27 H27C 109.5 .

loop_
_geom_bond_atom_site_label_1
_geom_bond_atom_site_label_2
_geom_bond_distance
_geom_bond_site_symmetry_2
Co1 N2 2.142(3) .
Co1 N1 2.159(2) .
Co1 N4 2.161(2) .
Co1 N3 2.194(2) .
Co1 Cl1 2.3915(7) .
Co1 Cl2 2.4213(7) .
N1 C1 1.318(4) .
N1 C5 1.346(4) .
N2 C10 1.330(4) .
N2 C6 1.366(3) .
N3 C13 1.320(3) .
N3 C17 1.359(3) .
N4 C22 1.325(4) .
N4 C18 1.368(3) .
C1 C2 1.404(5) .
C1 H1 0.9500 .
C2 C3 1.343(7) .
C2 H2 0.9500 .
C3 C4 1.413(6) .
C3 H3 0.9500 .
C4 C11 1.406(6) .
C4 C5 1.427(4) .
C5 C6 1.439(5) .
C6 C7 1.391(5) .
C7 C8 1.413(5) .
C7 C12 1.460(5) .
C8 C9 1.380(5) .
C8 H8 0.9500 .
C9 C10 1.392(4) .
C9 H9 0.9500 .
C10 H10 0.9500 .
C11 C12 1.344(6) .
C11 H11 0.9500 .
C12 H12 0.9500 .
C13 C14 1.401(4) .
C13 H13 0.9500 .
C14 C15 1.359(4) .
C14 H14 0.9500 .
C15 C16 1.410(4) .
C15 H15 0.9500 .
C16 C17 1.415(3) .
C16 C23 1.430(4) .
C17 C18 1.441(4) .
C18 C19 1.405(4) .
C19 C20 1.391(4) .
C19 C24 1.446(4) .
C20 C21 1.369(4) .
C20 H20 0.9500 .
C21 C22 1.397(4) .
C21 H21 0.9500 .
C22 H22 0.9500 .
C23 C24 1.353(4) .
C23 H23 0.9500 .
C24 H24 0.9500 .
C25 C25 1.487(10) 2_576
C25 C26 1.514(7) .
C25 H25A 0.9900 .
C25 H25B 0.9900 .
C26 C27 1.522(8) .
C26 H26A 0.9900 .
C26 H26B 0.9900 .
C27 H27A 0.9800 .
C27 H27B 0.9800 .
C27 H27C 0.9800 .
